data_7108259
loop_
_publ_author_name
'Ritesh Dubey'
'Mysore S. Pavan'
'Gautam R. Desiraju'

_publ_section_title
;
 Structural landscape of benzoic acid: using experimental crystal
 structures of fluorobenzoic acids as a probe
;
_journal_name_full Chem.Commun.
_journal_page_first 9020
_journal_paper_doi 10.1039/c2cc33811d
_journal_volume 48
_journal_year 2012
_chemical_compound_source 'see text'
_chemical_formula_moiety 'C7 H2 F3 O2'
_chemical_formula_sum 'C7 H2 F3 O2'
_chemical_formula_weight 175.09
_chemical_name_systematic ?
_space_group_IT_number 14
_symmetry_cell_setting monoclinic
_symmetry_Int_Tables_number 14
_symmetry_space_group_name_Hall '-P 2ybc'
_symmetry_space_group_name_H-M 'P 1 21/c 1'
_atom_sites_solution_hydrogens geom
_atom_sites_solution_primary direct
_atom_sites_solution_secondary difmap
_cell_angle_alpha 90
_cell_angle_beta 94.132(7)
_cell_angle_gamma 90
_cell_formula_units_Z 4
_cell_length_a 6.9301(11)
_cell_length_b 13.517(2)
_cell_length_c 7.0809(12)
_cell_measurement_reflns_used 5390
_cell_measurement_temperature 150
_cell_measurement_theta_max 27.5
_cell_measurement_theta_min 3.0
_cell_volume 661.57(18)
_computing_cell_refinement
;
CrystalClear-SM Expert 2.0 rc14 (Rigaku, 2009)
;
_computing_data_collection
;
CrystalClear-SM Expert 2.0 rc14 (Rigaku, 2009)
;
_computing_data_reduction
;
CrystalClear-SM Expert 2.0 rc14 (Rigaku, 2009)
;
_computing_publication_material 'PLATON (Spek, 2003)'
_computing_structure_refinement 'SHELXL-97 (Sheldrick, 1997)'
_computing_structure_solution 'SHELXS-97 (Sheldrick, 1997)'
_diffrn_ambient_temperature 150
_diffrn_detector_area_resol_mean 13.6612
_diffrn_measured_fraction_theta_full 0.999
_diffrn_measured_fraction_theta_max 0.999
_diffrn_measurement_device
;
XtaLABmini: Fixed Chi 2 circle
;
_diffrn_measurement_device_type
;
Rigaku Mercury375R (2x2 bin mode)
;
_diffrn_measurement_method 'profile data from \w-scans'
_diffrn_radiation_monochromator 'Graphite Monochromator'
_diffrn_radiation_probe x-ray
_diffrn_radiation_source 'Sealed Tube'
_diffrn_radiation_type MoK\a
_diffrn_radiation_wavelength 0.71073
_diffrn_reflns_av_R_equivalents 0.0451
_diffrn_reflns_av_sigmaI/netI 0.0335
_diffrn_reflns_limit_h_max 8
_diffrn_reflns_limit_h_min -8
_diffrn_reflns_limit_k_max 17
_diffrn_reflns_limit_k_min -17
_diffrn_reflns_limit_l_max 9
_diffrn_reflns_limit_l_min -9
_diffrn_reflns_number 6431
_diffrn_reflns_reduction_process
;
;
_diffrn_reflns_theta_full 27.48
_diffrn_reflns_theta_max 27.48
_diffrn_reflns_theta_min 3.01
_exptl_absorpt_coefficient_mu 0.182
_exptl_absorpt_correction_T_max 0.982
_exptl_absorpt_correction_T_min 0.965
_exptl_absorpt_correction_type multi-scan
_exptl_absorpt_process_details 'Jacobson, R. (1998) Private communication'
_exptl_crystal_colour colourless
_exptl_crystal_density_diffrn 1.758
_exptl_crystal_density_method 'Not Measured'
_exptl_crystal_description plate
_exptl_crystal_F_000 348
_exptl_crystal_size_max 0.200
_exptl_crystal_size_mid 0.200
_exptl_crystal_size_min 0.100
_refine_diff_density_max 0.239
_refine_diff_density_min -0.247
_refine_diff_density_rms 0.057
_refine_ls_extinction_method none
_refine_ls_goodness_of_fit_ref 1.061
_refine_ls_hydrogen_treatment mixed
_refine_ls_matrix_type full
_refine_ls_number_parameters 126
_refine_ls_number_reflns 1512
_refine_ls_number_restraints 0
_refine_ls_restrained_S_all 1.061
_refine_ls_R_factor_all 0.0661
_refine_ls_R_factor_gt 0.0477
_refine_ls_shift/su_max 0.000
_refine_ls_shift/su_mean 0.000
_refine_ls_structure_factor_coef Fsqd
_refine_ls_weighting_details 'calc w=1/[\s^2^(Fo^2^)+(0.0641P)^2^+0.2538P] where P=(Fo^2^+2Fc^2^)/3'
_refine_ls_weighting_scheme calc
_refine_ls_wR_factor_gt 0.1200
_refine_ls_wR_factor_ref 0.1326
_reflns_number_gt 1162
_reflns_number_total 1512
_reflns_threshold_expression I>2\s(I)
_cod_data_source_file c2cc33811d.txt
_cod_data_source_block datam6
_cod_original_sg_symbol_H-M 'P 21/c'
_cod_database_code 7108259

loop_
_symmetry_equiv_pos_site_id
_symmetry_equiv_pos_as_xyz
1 x,y,z
2 -x,1/2+y,1/2-z
3 -x,-y,-z
4 x,1/2-y,1/2+z

loop_
_atom_site_aniso_label
_atom_site_aniso_U_11
_atom_site_aniso_U_22
_atom_site_aniso_U_33
_atom_site_aniso_U_23
_atom_site_aniso_U_13
_atom_site_aniso_U_12
F1 0.0342(7) 0.0333(7) 0.0593(8) -0.0013(6) -0.0031(6) -0.0035(5)
F2 0.0326(7) 0.0303(7) 0.0573(9) -0.0019(6) -0.0043(6) -0.0008(5)
F3A 0.0510(9) 0.0198(7) 0.0601(10) -0.0024(6) -0.0053(7) 0.0024(6)
O1 0.0462(10) 0.0320(8) 0.0528(10) -0.0108(7) -0.0189(8) 0.0149(7)
O2 0.0447(9) 0.0273(8) 0.0628(11) -0.0112(7) -0.0171(8) 0.0079(7)
C1 0.0295(10) 0.0260(10) 0.0271(10) -0.0002(7) 0.0031(8) 0.0057(7)
C2 0.0329(11) 0.0291(10) 0.0310(10) -0.0017(8) 0.0041(8) 0.0010(8)
C3 0.0336(12) 0.0400(12) 0.0332(11) 0.0010(9) 0.0032(9) 0.0109(9)
C4 0.0436(13) 0.0310(11) 0.0368(11) 0.0020(9) 0.0037(9) 0.0155(9)
C5 0.0439(12) 0.0227(10) 0.0369(11) -0.0017(8) 0.0032(9) 0.0037(8)
C6 0.0293(10) 0.0286(10) 0.0326(11) -0.0020(8) 0.0008(8) 0.0038(8)
C7 0.0299(10) 0.0254(10) 0.0290(10) -0.0011(8) 0.0004(8) 0.0032(7)
F3B 0.031(6) 0.060(7) 0.059(8) -0.003(6) -0.004(5) 0.015(5)

loop_
_atom_site_label
_atom_site_type_symbol
_atom_site_thermal_displace_type
_atom_site_fract_x
_atom_site_fract_y
_atom_site_fract_z
_atom_site_occupancy
_atom_site_U_iso_or_equiv
_atom_site_calc_flag
_atom_site_refinement_flags
F1 F Uani 0.04642(17) 0.38231(9) 0.16070(19) 1.000 0.0426(4) d .
F2 F Uani -0.50247(17) 0.18276(9) -0.00580(19) 1.000 0.0404(4) d .
F3A F Uani -0.2935(2) 0.02243(10) 0.0779(2) 0.880 0.0441(5) d P
O1 O Uani -0.5026(2) 0.37463(12) -0.0745(2) 1.000 0.0448(5) d .
O2 O Uani -0.3091(2) 0.45809(11) 0.1322(2) 1.000 0.0460(5) d .
C1 C Uani -0.2376(3) 0.28961(14) 0.0794(3) 1.000 0.0275(6) d .
C2 C Uani -0.0409(3) 0.29373(14) 0.1415(3) 1.000 0.0309(6) d .
C3 C Uani 0.0714(3) 0.21046(16) 0.1801(3) 1.000 0.0356(7) d .
C4 C Uani -0.0149(3) 0.11802(16) 0.1584(3) 1.000 0.0371(7) d .
C5 C Uani -0.2068(3) 0.11132(14) 0.0960(3) 1.000 0.0345(6) d .
C6 C Uani -0.3161(3) 0.19515(14) 0.0546(3) 1.000 0.0302(6) d .
C7 C Uani -0.3546(3) 0.38154(14) 0.0459(3) 1.000 0.0282(6) d .
F3B F Uani 0.2207(16) 0.2184(9) 0.2320(18) 0.120 0.050(4) d P
H1 H Uiso -0.574(6) 0.433(3) -0.085(6) 1.000 0.114(14) d .
H4 H Uiso 0.053(4) 0.0591(19) 0.189(3) 1.000 0.050(7) d .

loop_
_atom_type_symbol
_atom_type_description
_atom_type_scat_dispersion_real
_atom_type_scat_dispersion_imag
_atom_type_scat_source
C C 0.0033 0.0016 ' International Tables Vol C Tables 4.2.6.8 and 6.1.1.4'
H H 0.0000 0.0000 ' International Tables Vol C Tables 4.2.6.8 and 6.1.1.4'
F F 0.0171 0.0103 ' International Tables Vol C Tables 4.2.6.8 and 6.1.1.4'
O O 0.0106 0.0060 ' International Tables Vol C Tables 4.2.6.8 and 6.1.1.4'

loop_
_geom_angle_atom_site_label_1
_geom_angle_atom_site_label_2
_geom_angle_atom_site_label_3
_geom_angle
_geom_angle_publ_flag
C7 O1 H1 113(3) no
C2 C1 C6 115.94(18) no
C6 C1 C7 122.66(19) no
C2 C1 C7 121.40(17) no
F1 C2 C1 119.16(17) yes
C1 C2 C3 123.32(18) no
F1 C2 C3 117.50(18) yes
F3B C3 C2 119.9(7) yes
F3B C3 C4 121.5(7) yes
C2 C3 C4 118.56(19) no
C3 C4 C5 119.60(19) no
F3A C5 C4 120.32(18) yes
F3A C5 C6 118.53(18) yes
C4 C5 C6 121.13(19) no
F2 C6 C5 117.74(17) yes
C1 C6 C5 121.40(19) no
F2 C6 C1 120.83(17) yes
O1 C7 C1 116.22(17) yes
O2 C7 C1 120.25(19) yes
O1 C7 O2 123.53(19) yes
C3 C4 H4 122.1(16) no
C5 C4 H4 118.3(16) no

loop_
_geom_bond_atom_site_label_1
_geom_bond_atom_site_label_2
_geom_bond_distance
_geom_bond_publ_flag
F1 C2 1.344(2) yes
F2 C6 1.342(2) yes
F3A C5 1.345(2) yes
F3B C3 1.078(12) yes
O1 C7 1.289(3) yes
O2 C7 1.231(2) yes
O1 H1 0.93(4) no
C1 C7 1.493(3) no
C1 C2 1.403(3) no
C1 C6 1.394(3) no
C2 C3 1.384(3) no
C3 C4 1.389(3) no
C4 C5 1.374(3) no
C5 C6 1.383(3) no
C4 H4 0.94(3) no

loop_
_geom_hbond_atom_site_label_D
_geom_hbond_atom_site_label_H
_geom_hbond_atom_site_label_A
_geom_hbond_distance_DH
_geom_hbond_distance_HA
_geom_hbond_distance_DA
_geom_hbond_angle_DHA
_geom_hbond_site_symmetry_A
_geom_hbond_publ_flag
O1 H1 O2 0.93(4) 1.70(4) 2.628(2) 172(4) 3_465 yes
C4 H4 O2 0.94(3) 2.51(3) 3.381(3) 154(2) 2_545 yes

loop_
_geom_torsion_atom_site_label_1
_geom_torsion_atom_site_label_2
_geom_torsion_atom_site_label_3
_geom_torsion_atom_site_label_4
_geom_torsion
_geom_torsion_publ_flag
C6 C1 C2 F1 177.19(18) no
C6 C1 C2 C3 -1.1(3) no
C7 C1 C2 F1 -3.9(3) no
C7 C1 C2 C3 177.9(2) no
C2 C1 C6 F2 -179.47(18) no
C2 C1 C6 C5 2.3(3) no
C7 C1 C6 F2 1.6(3) no
C7 C1 C6 C5 -176.6(2) no
C2 C1 C7 O1 154.1(2) no
C2 C1 C7 O2 -26.5(3) no
C6 C1 C7 O1 -27.0(3) no
C6 C1 C7 O2 152.3(2) no
F1 C2 C3 C4 -179.01(19) no
C1 C2 C3 C4 -0.7(3) no
C2 C3 C4 C5 1.3(3) no
C3 C4 C5 F3A -178.66(19) no
C3 C4 C5 C6 -0.1(3) no
F3A C5 C6 F2 -1.5(3) no
F3A C5 C6 C1 176.77(19) no
C4 C5 C6 F2 179.94(19) no
C4 C5 C6 C1 -1.8(3) no
